data_7060209
loop_
_publ_author_name
'Zhu, Liang'
'Jin, Wenqi'
'Yang, Zhihua'
'Yang, Yun'
'Pan, Shilie'

_publ_section_title
;
 The synthesis, characterization, and theoretical analysis of (NH4)3PbCl5
;
_journal_issue 4
_journal_name_full 'New Journal of Chemistry'
_journal_page_first 2038
_journal_page_last 2043
_journal_paper_doi 10.1039/D0NJ05771A
_journal_volume 45
_journal_year 2021
_chemical_formula_moiety 'Cl3 Pb, 3(H4 N), 2(Cl)'
_chemical_formula_sum 'Cl5 H12 N3 Pb'
_chemical_formula_weight 438.57
_space_group_crystal_system orthorhombic
_space_group_IT_number 62
_space_group_name_Hall '-P 2ac 2n'
_space_group_name_H-M_alt 'P n m a'
_atom_sites_solution_hydrogens difmap
_atom_sites_solution_primary dual
_audit_creation_date 2019-05-08
_audit_creation_method
;
Olex2 1.2
(compiled 2018.05.29 svn.r3508 for OlexSys, GUI svn.r5506)
;
_audit_update_record
;
2020-11-18 deposited with the CCDC.	2020-12-21 downloaded from the CCDC.
;
_cell_angle_alpha 90
_cell_angle_beta 90
_cell_angle_gamma 90
_cell_formula_units_Z 4
_cell_length_a 8.435(7)
_cell_length_b 15.806(13)
_cell_length_c 8.468(7)
_cell_measurement_reflns_used 2082
_cell_measurement_temperature 296(2)
_cell_measurement_theta_max 26.083
_cell_measurement_theta_min 2.578
_cell_volume 1129.0(16)
_computing_cell_refinement 'SAINT V8.38A (?, 2016)'
_computing_data_collection 'Bruker SMART'
_computing_data_reduction 'SAINT V8.38A (?, 2016)'
_computing_molecular_graphics 'Olex2 (Dolomanov et al., 2009)'
_computing_publication_material 'Olex2 (Dolomanov et al., 2009)'
_computing_structure_refinement 'XL (Sheldrick, 2008)'
_computing_structure_solution 'XT (Sheldrick, 2015)'
_diffrn_ambient_temperature 296.15
_diffrn_measured_fraction_theta_full 0.997
_diffrn_measured_fraction_theta_max 0.999
_diffrn_measurement_device_type 'CCD area detector'
_diffrn_measurement_method 'phi and omega scans'
_diffrn_radiation_monochromator graphite
_diffrn_radiation_type MoK\a
_diffrn_radiation_wavelength 0.71073
_diffrn_reflns_av_R_equivalents 0.0438
_diffrn_reflns_av_unetI/netI 0.0339
_diffrn_reflns_Laue_measured_fraction_full 0.997
_diffrn_reflns_Laue_measured_fraction_max 0.999
_diffrn_reflns_limit_h_max 10
_diffrn_reflns_limit_h_min -10
_diffrn_reflns_limit_k_max 20
_diffrn_reflns_limit_k_min -20
_diffrn_reflns_limit_l_max 9
_diffrn_reflns_limit_l_min -10
_diffrn_reflns_number 6559
_diffrn_reflns_point_group_measured_fraction_full 0.997
_diffrn_reflns_point_group_measured_fraction_max 0.999
_diffrn_reflns_theta_full 25.242
_diffrn_reflns_theta_max 27.577
_diffrn_reflns_theta_min 2.577
_exptl_absorpt_coefficient_mu 16.070
_exptl_absorpt_correction_T_max 0.7456
_exptl_absorpt_correction_T_min 0.5048
_exptl_crystal_colour colorless
_exptl_crystal_density_diffrn 2.580
_exptl_crystal_density_method 'not measured'
_exptl_crystal_description block
_exptl_crystal_F_000 800
_refine_diff_density_max 0.852
_refine_diff_density_min -1.040
_refine_diff_density_rms 0.216
_refine_ls_extinction_coef 0.0052(4)
_refine_ls_extinction_expression Fc^*^=kFc[1+0.001xFc^2^\l^3^/sin(2\q)]^-1/4^
_refine_ls_extinction_method SHELXL
_refine_ls_goodness_of_fit_ref 1.135
_refine_ls_hydrogen_treatment constr
_refine_ls_matrix_type full
_refine_ls_number_parameters 47
_refine_ls_number_reflns 1351
_refine_ls_number_restraints 0
_refine_ls_restrained_S_all 1.135
_refine_ls_R_factor_all 0.0326
_refine_ls_R_factor_gt 0.0262
_refine_ls_shift/su_max 0.001
_refine_ls_shift/su_mean 0.000
_refine_ls_structure_factor_coef Fsqd
_refine_ls_weighting_details
;
 w=1/[\s^2^(Fo^2^)+(0.0362P)^2^] 
 where P=(Fo^2^+2Fc^2^)/3 
;
_refine_ls_weighting_scheme calc
_refine_ls_wR_factor_gt 0.0682
_refine_ls_wR_factor_ref 0.0712
_reflns_Friedel_coverage 0.000
_reflns_number_gt 1177
_reflns_number_total 1351
_reflns_threshold_expression 'I > 2\s(I)'
_cod_data_source_file d0nj05771a2.cif
_cod_data_source_block 1
_cod_depositor_comments 'Adding full bibliography for 7060209.cif.'
_cod_original_formula_sum 'H12 Cl5 N3 Pb'
_cod_database_code 7060209
_shelxl_version_number 2013-2
_shelx_space_group_comment
;
The symmetry employed for this shelxl refinement is uniquely defined 
by the following loop, which should always be used as a source of 
symmetry information in preference to the above space-group names. 
They are only intended as comments. 
;
_olex2_refinement_description
;
1. Fixed Uiso
 At 1.2 times of:
  All N(H,H,H) groups, All N(H,H,H,H) groups
2.a Riding coordinates:
 N1(H1A,H1B,H1C), N2(H2A,H2B,H2C,H2D)
;
_olex2_submission_special_instructions 'No special instructions were received'

loop_
_space_group_symop_operation_xyz
'x, y, z'
'-x+1/2, -y, z+1/2'
'-x, y+1/2, -z'
'x+1/2, -y+1/2, -z+1/2'
'-x, -y, -z'
'x-1/2, y, -z-1/2'
'x, -y-1/2, z'
'-x-1/2, y-1/2, z-1/2'

loop_
_atom_site_label
_atom_site_type_symbol
_atom_site_fract_x
_atom_site_fract_y
_atom_site_fract_z
_atom_site_U_iso_or_equiv
_atom_site_adp_type
_atom_site_occupancy
_atom_site_site_symmetry_order
_atom_site_calc_flag
_atom_site_refinement_flags_posn
_atom_site_refinement_flags_adp
_atom_site_refinement_flags_occupancy
_atom_site_disorder_assembly
_atom_site_disorder_group
Pb1 Pb 0.58048(3) 0.7500 0.65317(3) 0.02632(14) Uani 1 2 d S T P . .
N1 N 0.4224(7) 0.7500 0.1479(6) 0.0169(12) Uani 1 2 d S T P . .
H1A H 0.4395 0.7500 0.0448 0.020 Uiso 1 2 d RS T P . .
H1B H 0.3208 0.7500 0.1667 0.020 Uiso 1 2 d RS T P . .
H1C H 0.4642 0.7959 0.1903 0.020 Uiso 1 1 d R . . . .
N2 N 0.2564(6) 0.5467(3) 0.4645(6) 0.0395(12) Uani 1 1 d . . . . .
H2A H 0.2553 0.5361 0.3613 0.047 Uiso 1 1 d R . . . .
H2B H 0.3401 0.5216 0.5083 0.047 Uiso 1 1 d R . . . .
H2C H 0.1680 0.5267 0.5083 0.047 Uiso 1 1 d R . . . .
H2D H 0.2626 0.6022 0.4801 0.047 Uiso 1 1 d R . . . .
Cl1 Cl 0.2789(2) 0.7500 0.5217(2) 0.0269(4) Uani 1 2 d S T P . .
Cl2 Cl 0.61389(18) 0.87824(9) 0.37199(16) 0.0312(3) Uani 1 1 d . . . . .
Cl3 Cl 0.4431(2) 0.87939(11) 0.82441(17) 0.0405(4) Uani 1 1 d . . . . .

loop_
_atom_site_aniso_label
_atom_site_aniso_U_11
_atom_site_aniso_U_22
_atom_site_aniso_U_33
_atom_site_aniso_U_23
_atom_site_aniso_U_13
_atom_site_aniso_U_12
Pb1 0.0261(2) 0.02654(19) 0.0263(2) 0.000 0.00492(11) 0.000
N1 0.019(3) 0.017(3) 0.015(3) 0.000 -0.008(2) 0.000
N2 0.047(3) 0.028(2) 0.043(3) 0.005(2) -0.010(2) -0.003(2)
Cl1 0.0230(9) 0.0263(9) 0.0314(10) 0.000 -0.0023(7) 0.000
Cl2 0.0355(8) 0.0251(7) 0.0331(7) -0.0013(5) 0.0014(5) -0.0037(6)
Cl3 0.0458(10) 0.0392(8) 0.0367(8) -0.0116(6) -0.0039(6) 0.0155(7)

loop_
_atom_type_symbol
_atom_type_description
_atom_type_scat_dispersion_real
_atom_type_scat_dispersion_imag
_atom_type_scat_source
H H 0.0000 0.0000 'International Tables Vol C Tables 4.2.6.8 and 6.1.1.4'
Pb Pb -3.3944 10.1111 'International Tables Vol C Tables 4.2.6.8 and 6.1.1.4'
Cl Cl 0.1484 0.1585 'International Tables Vol C Tables 4.2.6.8 and 6.1.1.4'
N N 0.0061 0.0033 'International Tables Vol C Tables 4.2.6.8 and 6.1.1.4'

loop_
_geom_angle_atom_site_label_1
_geom_angle_atom_site_label_2
_geom_angle_atom_site_label_3
_geom_angle
_geom_angle_site_symmetry_1
_geom_angle_site_symmetry_3
_geom_angle_publ_flag
Cl3 Pb1 Cl1 79.99(6) 7_575 . ?
Cl3 Pb1 Cl1 79.99(6) . . ?
Cl3 Pb1 Cl3 95.54(10) 7_575 . ?
H1A N1 H1B 110.0 . . ?
H1A N1 H1C 109.6 . . ?
H1B N1 H1C 108.6 . . ?
H2A N2 H2B 109.5 . . ?
H2A N2 H2C 109.5 . . ?
H2A N2 H2D 109.4 . . ?
H2B N2 H2C 109.5 . . ?
H2B N2 H2D 109.3 . . ?
H2C N2 H2D 109.7 . . ?

loop_
_geom_bond_atom_site_label_1
_geom_bond_atom_site_label_2
_geom_bond_distance
_geom_bond_site_symmetry_2
_geom_bond_publ_flag
Pb1 Cl1 2.777(3) . ?
Pb1 Cl3 2.762(2) 7_575 ?
Pb1 Cl3 2.762(2) . ?
N1 H1A 0.8853 . ?
N1 H1B 0.8716 . ?
N1 H1C 0.8826 . ?
N2 H2A 0.8901 . ?
N2 H2B 0.8902 . ?
N2 H2C 0.8899 . ?
N2 H2D 0.8884 . ?
